data_4061900
loop_
_publ_author_name
'Termaten, Arjan T.'
'Aktas, Halil'
'Schakel, Marius'
'Ehlers, Andreas W.'
'Lutz, Martin'
'Spek, Anthony L.'
'Lammertsma, Koop'

_publ_section_title
;
Terminal Phosphinidene Complexes Cp^R^(L)M=PAr of the Group 9
Transition Metals Co, Rh, and Ir. Synthesis, Structures, and Properties
;
_journal_name_full Organometallics
_journal_year 2003
_chemical_formula_moiety 'C41 H49 Co P2, C5 H12'
_chemical_formula_sum 'C46 H61 Co P2'
_chemical_formula_weight 734.82
_space_group_IT_number 14
_symmetry_cell_setting monoclinic
_symmetry_space_group_name_Hall '-P 2ybc'
_symmetry_space_group_name_H-M 'P 1 21/c 1'
_cell_angle_alpha 90.00
_cell_angle_beta 125.8431(10)
_cell_angle_gamma 90.00
_cell_formula_units_Z 4
_cell_length_a 17.4679(4)
_cell_length_b 11.2656(3)
_cell_length_c 26.2346(5)
_cell_measurement_temperature 150(2)
_cell_volume 4184.93(17)
_diffrn_ambient_temperature 150(2)
_exptl_crystal_density_diffrn 1.166
_cod_original_sg_symbol_H-M 'P 21/c'
_cod_database_code 4061900

loop_
_symmetry_equiv_pos_as_xyz
'x, y, z'
'-x, y+1/2, -z+1/2'
'-x, -y, -z'
'x, -y-1/2, z-1/2'

loop_
_atom_site_label
_atom_site_type_symbol
_atom_site_fract_x
_atom_site_fract_y
_atom_site_fract_z
_atom_site_U_iso_or_equiv
_atom_site_adp_type
_atom_site_occupancy
_atom_site_symmetry_multiplicity
_atom_site_calc_flag
_atom_site_refinement_flags
_atom_site_disorder_assembly
_atom_site_disorder_group
Co1 Co 0.23840(2) 0.11438(3) 0.159725(18) 0.02446(12) Uani 1 1 d . . .
P1 P 0.25542(5) 0.20583(6) 0.23595(4) 0.02489(18) Uani 1 1 d . . .
P2 P 0.13949(5) 0.25096(6) 0.09519(3) 0.02367(18) Uani 1 1 d . . .
C1 C 0.33792(18) 0.1208(2) 0.30955(13) 0.0239(6) Uani 1 1 d . . .
C2 C 0.43727(18) 0.1415(2) 0.34635(13) 0.0268(7) Uani 1 1 d . . .
C3 C 0.49752(19) 0.0527(2) 0.38722(13) 0.0303(7) Uani 1 1 d . . .
H3 H 0.5637 0.0645 0.4098 0.036 Uiso 1 1 calc R . .
C4 C 0.4658(2) -0.0524(3) 0.39660(13) 0.0304(7) Uani 1 1 d . . .
C5 C 0.36964(19) -0.0598(2) 0.36862(14) 0.0301(7) Uani 1 1 d . . .
H5 H 0.3468 -0.1267 0.3780 0.036 Uiso 1 1 calc R . .
C6 C 0.30484(18) 0.0253(2) 0.32770(13) 0.0257(6) Uani 1 1 d . . .
C7 C 0.48142(19) 0.2596(3) 0.34462(14) 0.0320(7) Uani 1 1 d . . .
C8 C 0.5859(2) 0.2704(3) 0.40190(15) 0.0449(9) Uani 1 1 d . . .
H8A H 0.6119 0.3455 0.3995 0.067 Uiso 1 1 calc R . .
H8B H 0.6221 0.2041 0.4018 0.067 Uiso 1 1 calc R . .
H8C H 0.5899 0.2684 0.4407 0.067 Uiso 1 1 calc R . .
C9 C 0.4305(2) 0.3656(3) 0.34917(17) 0.0476(9) Uani 1 1 d . . .
H9A H 0.4586 0.4397 0.3478 0.071 Uiso 1 1 calc R . .
H9B H 0.4369 0.3613 0.3888 0.071 Uiso 1 1 calc R . .
H9C H 0.3634 0.3635 0.3138 0.071 Uiso 1 1 calc R . .
C10 C 0.4798(2) 0.2713(3) 0.28604(15) 0.0386(8) Uani 1 1 d . . .
H10A H 0.5082 0.3472 0.2872 0.058 Uiso 1 1 calc R . .
H10B H 0.4144 0.2683 0.2484 0.058 Uiso 1 1 calc R . .
H10C H 0.5158 0.2060 0.2848 0.058 Uiso 1 1 calc R . .
C11 C 0.5320(2) -0.1550(3) 0.43692(15) 0.0391(8) Uani 1 1 d . . .
C12 C 0.6354(2) -0.1227(4) 0.47089(19) 0.0719(13) Uani 1 1 d . . .
H12A H 0.6472 -0.0991 0.4401 0.108 Uiso 1 1 calc R . .
H12B H 0.6748 -0.1915 0.4947 0.108 Uiso 1 1 calc R . .
H12C H 0.6511 -0.0566 0.4998 0.108 Uiso 1 1 calc R . .
C13 C 0.5162(3) -0.1919(3) 0.48610(17) 0.0614(11) Uani 1 1 d . . .
H13A H 0.4499 -0.2138 0.4651 0.092 Uiso 1 1 calc R . .
H13B H 0.5322 -0.1256 0.5149 0.092 Uiso 1 1 calc R . .
H13C H 0.5566 -0.2601 0.5099 0.092 Uiso 1 1 calc R . .
C14 C 0.5091(3) -0.2604(3) 0.39303(18) 0.0665(11) Uani 1 1 d . . .
H14A H 0.4427 -0.2827 0.3714 0.100 Uiso 1 1 calc R . .
H14B H 0.5495 -0.3279 0.4177 0.100 Uiso 1 1 calc R . .
H14C H 0.5206 -0.2378 0.3619 0.100 Uiso 1 1 calc R . .
C15 C 0.20145(19) 0.0132(2) 0.30654(13) 0.0287(7) Uani 1 1 d . . .
C16 C 0.1958(2) -0.0651(3) 0.35233(15) 0.0398(8) Uani 1 1 d . . .
H16A H 0.1299 -0.0713 0.3378 0.060 Uiso 1 1 calc R . .
H16B H 0.2337 -0.0296 0.3944 0.060 Uiso 1 1 calc R . .
H16C H 0.2202 -0.1445 0.3540 0.060 Uiso 1 1 calc R . .
C17 C 0.1362(2) -0.0431(3) 0.24098(14) 0.0384(8) Uani 1 1 d . . .
H17A H 0.0722 -0.0498 0.2299 0.058 Uiso 1 1 calc R . .
H17B H 0.1597 -0.1223 0.2413 0.058 Uiso 1 1 calc R . .
H17C H 0.1351 0.0068 0.2100 0.058 Uiso 1 1 calc R . .
C18 C 0.1632(2) 0.1353(3) 0.30766(15) 0.0381(8) Uani 1 1 d . . .
H18A H 0.0982 0.1268 0.2946 0.057 Uiso 1 1 calc R . .
H18B H 0.1642 0.1891 0.2787 0.057 Uiso 1 1 calc R . .
H18C H 0.2027 0.1679 0.3504 0.057 Uiso 1 1 calc R . .
C19 C 0.3480(2) -0.0025(3) 0.20414(17) 0.0477(9) Uani 1 1 d . . .
H19 H 0.3964 0.0014 0.2480 0.057 Uiso 1 1 calc R . .
C20 C 0.2653(3) -0.0648(3) 0.1761(2) 0.0556(11) Uani 1 1 d . . .
H20 H 0.2473 -0.1121 0.1974 0.067 Uiso 1 1 calc R . .
C21 C 0.2119(2) -0.0476(3) 0.1114(2) 0.0587(12) Uani 1 1 d . . .
H21 H 0.1513 -0.0798 0.0807 0.070 Uiso 1 1 calc R . .
C22 C 0.2657(3) 0.0270(3) 0.10021(17) 0.0523(10) Uani 1 1 d . . .
H22 H 0.2476 0.0539 0.0603 0.063 Uiso 1 1 calc R . .
C23 C 0.3491(2) 0.0540(3) 0.15734(19) 0.0475(9) Uani 1 1 d . . .
H23 H 0.3984 0.1025 0.1636 0.057 Uiso 1 1 calc R . .
C24 C 0.18717(19) 0.4008(2) 0.12095(13) 0.0249(6) Uani 1 1 d . . .
C25 C 0.28115(19) 0.4170(2) 0.14318(13) 0.0301(7) Uani 1 1 d . . .
H25 H 0.3156 0.3520 0.1429 0.036 Uiso 1 1 calc R . .
C26 C 0.3246(2) 0.5254(3) 0.16543(15) 0.0368(8) Uani 1 1 d . . .
H26 H 0.3885 0.5351 0.1801 0.044 Uiso 1 1 calc R . .
C27 C 0.2754(2) 0.6205(3) 0.16642(15) 0.0415(8) Uani 1 1 d . . .
H27 H 0.3054 0.6954 0.1819 0.050 Uiso 1 1 calc R . .
C28 C 0.1827(2) 0.6060(3) 0.14485(15) 0.0393(8) Uani 1 1 d . . .
H28 H 0.1491 0.6711 0.1459 0.047 Uiso 1 1 calc R . .
C29 C 0.1379(2) 0.4970(2) 0.12157(14) 0.0316(7) Uani 1 1 d . . .
H29 H 0.0736 0.4882 0.1061 0.038 Uiso 1 1 calc R . .
C30 C 0.02047(18) 0.2594(2) 0.07691(13) 0.0258(6) Uani 1 1 d . . .
C31 C 0.0028(2) 0.2107(3) 0.11740(15) 0.0363(7) Uani 1 1 d . . .
H31 H 0.0528 0.1742 0.1553 0.044 Uiso 1 1 calc R . .
C32 C -0.0869(2) 0.2143(3) 0.10342(16) 0.0462(9) Uani 1 1 d . . .
H32 H -0.0981 0.1804 0.1317 0.055 Uiso 1 1 calc R . .
C33 C -0.1600(2) 0.2670(3) 0.04867(16) 0.0411(8) Uani 1 1 d . . .
H33 H -0.2216 0.2690 0.0389 0.049 Uiso 1 1 calc R . .
C34 C -0.1433(2) 0.3165(3) 0.00841(15) 0.0420(8) Uani 1 1 d . . .
H34 H -0.1934 0.3537 -0.0292 0.050 Uiso 1 1 calc R . .
C35 C -0.0540(2) 0.3127(3) 0.02220(14) 0.0386(8) Uani 1 1 d . . .
H35 H -0.0433 0.3472 -0.0062 0.046 Uiso 1 1 calc R . .
C36 C 0.10790(18) 0.2456(2) 0.01494(13) 0.0263(6) Uani 1 1 d . . .
C37 C 0.12631(19) 0.3372(3) -0.01163(14) 0.0314(7) Uani 1 1 d . . .
H37 H 0.1572 0.4069 0.0121 0.038 Uiso 1 1 calc R . .
C38 C 0.0999(2) 0.3280(3) -0.07282(15) 0.0404(8) Uani 1 1 d . . .
H38 H 0.1132 0.3913 -0.0905 0.048 Uiso 1 1 calc R . .
C39 C 0.0548(2) 0.2278(3) -0.10789(15) 0.0449(9) Uani 1 1 d . . .
H39 H 0.0371 0.2217 -0.1496 0.054 Uiso 1 1 calc R . .
C40 C 0.0353(2) 0.1367(3) -0.08227(15) 0.0445(8) Uani 1 1 d . . .
H40 H 0.0039 0.0675 -0.1064 0.053 Uiso 1 1 calc R . .
C41 C 0.0613(2) 0.1456(3) -0.02149(14) 0.0389(8) Uani 1 1 d . . .
H41 H 0.0472 0.0823 -0.0043 0.047 Uiso 1 1 calc R . .
C42A C 0.3473(6) 0.5104(8) 0.4641(3) 0.093(3) Uiso 0.580(5) 1 d PD A 1
H42A H 0.3998 0.5633 0.4933 0.139 Uiso 0.580(5) 1 calc PR A 1
H42B H 0.3720 0.4318 0.4650 0.139 Uiso 0.580(5) 1 calc PR A 1
H42C H 0.3045 0.5036 0.4767 0.139 Uiso 0.580(5) 1 calc PR A 1
C43A C 0.2958(5) 0.5588(6) 0.4005(3) 0.082(3) Uiso 0.580(5) 1 d PD A 1
H43A H 0.3414 0.5686 0.3900 0.098 Uiso 0.580(5) 1 calc PR A 1
H43B H 0.2736 0.6392 0.4014 0.098 Uiso 0.580(5) 1 calc PR A 1
C44A C 0.2140(4) 0.4924(6) 0.3488(2) 0.0567(19) Uiso 0.580(5) 1 d PD A 1
H44A H 0.2369 0.4138 0.3462 0.068 Uiso 0.580(5) 1 calc PR A 1
H44B H 0.1702 0.4782 0.3605 0.068 Uiso 0.580(5) 1 calc PR A 1
C45A C 0.1594(6) 0.5451(8) 0.2857(3) 0.098(3) Uiso 0.580(5) 1 d PD A 1
H45A H 0.1313 0.6200 0.2874 0.117 Uiso 0.580(5) 1 calc PR A 1
H45B H 0.2041 0.5663 0.2756 0.117 Uiso 0.580(5) 1 calc PR A 1
C46A C 0.0841(4) 0.4745(6) 0.2340(3) 0.067(2) Uiso 0.580(5) 1 d PD A 1
H46A H 0.0533 0.5200 0.1949 0.100 Uiso 0.580(5) 1 calc PR A 1
H46B H 0.0377 0.4545 0.2423 0.100 Uiso 0.580(5) 1 calc PR A 1
H46C H 0.1106 0.4013 0.2301 0.100 Uiso 0.580(5) 1 calc PR A 1
C42B C 0.2929(7) 0.4723(8) 0.4602(4) 0.067(3) Uiso 0.420(5) 1 d PD A 2
H42D H 0.2760 0.4037 0.4747 0.101 Uiso 0.420(5) 1 calc PR A 2
H42E H 0.2737 0.5454 0.4701 0.101 Uiso 0.420(5) 1 calc PR A 2
H42F H 0.3614 0.4733 0.4815 0.101 Uiso 0.420(5) 1 calc PR A 2
C43B C 0.2450(7) 0.4642(8) 0.3926(4) 0.082(4) Uiso 0.420(5) 1 d PD A 2
H43C H 0.1764 0.4576 0.3726 0.099 Uiso 0.420(5) 1 calc PR A 2
H43D H 0.2650 0.3892 0.3840 0.099 Uiso 0.420(5) 1 calc PR A 2
C44B C 0.2587(6) 0.5598(8) 0.3611(3) 0.061(3) Uiso 0.420(5) 1 d PD A 2
H44C H 0.2429 0.6350 0.3726 0.073 Uiso 0.420(5) 1 calc PR A 2
H44D H 0.3270 0.5628 0.3799 0.073 Uiso 0.420(5) 1 calc PR A 2
C45B C 0.2092(6) 0.5607(11) 0.2936(4) 0.093(4) Uiso 0.420(5) 1 d PD A 2
H45C H 0.2266 0.4870 0.2822 0.112 Uiso 0.420(5) 1 calc PR A 2
H45D H 0.2346 0.6277 0.2834 0.112 Uiso 0.420(5) 1 calc PR A 2
C46B C 0.1068(6) 0.5699(10) 0.2524(4) 0.073(3) Uiso 0.420(5) 1 d PD A 2
H46D H 0.0851 0.5665 0.2085 0.109 Uiso 0.420(5) 1 calc PR A 2
H46E H 0.0873 0.6453 0.2601 0.109 Uiso 0.420(5) 1 calc PR A 2
H46F H 0.0791 0.5040 0.2608 0.109 Uiso 0.420(5) 1 calc PR A 2

loop_
_atom_site_aniso_label
_atom_site_aniso_U_11
_atom_site_aniso_U_22
_atom_site_aniso_U_33
_atom_site_aniso_U_23
_atom_site_aniso_U_13
_atom_site_aniso_U_12
Co1 0.0281(2) 0.0191(2) 0.0296(2) 0.00066(17) 0.01877(19) 0.00229(17)
P1 0.0259(4) 0.0218(4) 0.0271(4) 0.0016(3) 0.0156(4) 0.0021(3)
P2 0.0245(4) 0.0213(4) 0.0261(4) 0.0000(3) 0.0154(4) -0.0001(3)
C1 0.0246(14) 0.0228(15) 0.0242(16) 0.0003(12) 0.0143(13) 0.0018(12)
C2 0.0265(15) 0.0271(16) 0.0288(17) -0.0001(13) 0.0172(14) 0.0007(12)
C3 0.0250(15) 0.0324(17) 0.0323(18) 0.0004(14) 0.0161(14) 0.0000(13)
C4 0.0343(17) 0.0331(18) 0.0248(17) 0.0029(13) 0.0179(15) 0.0039(14)
C5 0.0359(17) 0.0262(16) 0.0338(18) 0.0027(14) 0.0235(15) -0.0019(14)
C6 0.0279(15) 0.0252(15) 0.0255(16) -0.0035(13) 0.0164(14) -0.0031(13)
C7 0.0268(15) 0.0284(16) 0.0383(19) -0.0006(14) 0.0176(15) -0.0039(13)
C8 0.0309(17) 0.043(2) 0.049(2) -0.0008(16) 0.0165(17) -0.0133(15)
C9 0.0434(19) 0.0288(18) 0.069(3) -0.0079(17) 0.0319(19) -0.0074(15)
C10 0.0303(17) 0.0349(18) 0.046(2) 0.0089(15) 0.0198(16) -0.0051(14)
C11 0.0425(19) 0.0386(19) 0.038(2) 0.0134(15) 0.0242(17) 0.0156(15)
C12 0.042(2) 0.074(3) 0.076(3) 0.043(2) 0.022(2) 0.024(2)
C13 0.079(3) 0.061(2) 0.058(3) 0.033(2) 0.047(2) 0.036(2)
C14 0.085(3) 0.052(2) 0.059(3) 0.012(2) 0.041(2) 0.035(2)
C15 0.0297(16) 0.0297(16) 0.0296(18) 0.0001(13) 0.0191(15) -0.0034(13)
C16 0.0393(18) 0.0455(19) 0.042(2) 0.0050(16) 0.0276(17) -0.0053(15)
C17 0.0328(17) 0.044(2) 0.037(2) -0.0047(15) 0.0193(16) -0.0084(15)
C18 0.0350(17) 0.043(2) 0.047(2) -0.0001(16) 0.0295(17) 0.0007(15)
C19 0.055(2) 0.041(2) 0.044(2) 0.0015(17) 0.0262(19) 0.0294(18)
C20 0.090(3) 0.0230(18) 0.095(3) 0.012(2) 0.077(3) 0.0167(19)
C21 0.037(2) 0.040(2) 0.083(3) -0.038(2) 0.026(2) -0.0041(17)
C22 0.077(3) 0.052(2) 0.038(2) 0.0084(18) 0.039(2) 0.034(2)
C23 0.049(2) 0.0340(19) 0.082(3) 0.0005(19) 0.051(2) 0.0081(16)
C24 0.0311(16) 0.0215(15) 0.0218(16) 0.0030(12) 0.0153(14) 0.0012(13)
C25 0.0324(16) 0.0246(16) 0.0312(18) 0.0048(13) 0.0175(15) 0.0024(13)
C26 0.0330(17) 0.0262(17) 0.045(2) 0.0039(15) 0.0195(16) -0.0025(14)
C27 0.0474(19) 0.0246(17) 0.047(2) -0.0046(15) 0.0249(18) -0.0105(15)
C28 0.052(2) 0.0237(17) 0.048(2) 0.0023(15) 0.0329(18) 0.0087(15)
C29 0.0318(16) 0.0283(17) 0.0345(19) 0.0015(14) 0.0193(15) 0.0039(13)
C30 0.0265(15) 0.0232(15) 0.0281(17) -0.0036(13) 0.0162(14) -0.0023(12)
C31 0.0299(16) 0.0443(19) 0.0341(19) 0.0077(15) 0.0184(15) 0.0053(14)
C32 0.0394(19) 0.065(2) 0.045(2) 0.0117(18) 0.0305(18) 0.0032(17)
C33 0.0281(17) 0.049(2) 0.047(2) -0.0051(17) 0.0228(17) -0.0009(15)
C34 0.0282(17) 0.051(2) 0.038(2) 0.0045(16) 0.0146(16) 0.0043(15)
C35 0.0314(17) 0.048(2) 0.036(2) 0.0103(16) 0.0193(16) 0.0048(15)
C36 0.0227(14) 0.0268(15) 0.0269(17) 0.0004(13) 0.0132(13) 0.0004(12)
C37 0.0311(16) 0.0327(17) 0.0294(18) -0.0012(14) 0.0172(15) -0.0028(14)
C38 0.0439(19) 0.048(2) 0.034(2) 0.0037(16) 0.0257(17) -0.0034(16)
C39 0.0434(19) 0.063(2) 0.0274(19) -0.0029(17) 0.0203(17) 0.0020(18)
C40 0.051(2) 0.039(2) 0.033(2) -0.0106(16) 0.0185(18) -0.0076(16)
C41 0.0459(19) 0.0371(19) 0.0315(19) -0.0045(15) 0.0216(16) -0.0107(15)

loop_
_geom_bond_atom_site_label_1
_geom_bond_atom_site_label_2
_geom_bond_distance
_geom_bond_site_symmetry_2
_geom_bond_publ_flag
Co1 C19 2.036(3) . ?
Co1 C20 2.060(3) . ?
Co1 C23 2.084(3) . ?
Co1 P1 2.1102(8) . ?
Co1 C21 2.114(3) . ?
Co1 C22 2.123(3) . ?
Co1 P2 2.1893(8) . ?
P1 C1 1.861(3) . ?
P2 C24 1.828(3) . ?
P2 C36 1.838(3) . ?
P2 C30 1.842(3) . ?
C1 C2 1.427(4) . ?
C1 C6 1.428(4) . ?
C2 C3 1.392(4) . ?
C2 C7 1.552(4) . ?
C3 C4 1.388(4) . ?
C3 H3 0.9500 . ?
C4 C5 1.388(4) . ?
C4 C11 1.536(4) . ?
C5 C6 1.389(4) . ?
C5 H5 0.9500 . ?
C6 C15 1.554(4) . ?
C7 C10 1.526(4) . ?
C7 C9 1.535(4) . ?
C7 C8 1.546(4) . ?
C8 H8A 0.9800 . ?
C8 H8B 0.9800 . ?
C8 H8C 0.9800 . ?
C9 H9A 0.9800 . ?
C9 H9B 0.9800 . ?
C9 H9C 0.9800 . ?
C10 H10A 0.9800 . ?
C10 H10B 0.9800 . ?
C10 H10C 0.9800 . ?
C11 C12 1.518(4) . ?
C11 C13 1.526(4) . ?
C11 C14 1.535(5) . ?
C12 H12A 0.9800 . ?
C12 H12B 0.9800 . ?
C12 H12C 0.9800 . ?
C13 H13A 0.9800 . ?
C13 H13B 0.9800 . ?
C13 H13C 0.9800 . ?
C14 H14A 0.9800 . ?
C14 H14B 0.9800 . ?
C14 H14C 0.9800 . ?
C15 C18 1.537(4) . ?
C15 C16 1.540(4) . ?
C15 C17 1.538(4) . ?
C16 H16A 0.9800 . ?
C16 H16B 0.9800 . ?
C16 H16C 0.9800 . ?
C17 H17A 0.9800 . ?
C17 H17B 0.9800 . ?
C17 H17C 0.9800 . ?
C18 H18A 0.9800 . ?
C18 H18B 0.9800 . ?
C18 H18C 0.9800 . ?
C19 C20 1.369(5) . ?
C19 C23 1.393(5) . ?
C19 H19 0.9500 . ?
C20 C21 1.391(5) . ?
C20 H20 0.9500 . ?
C21 C22 1.413(5) . ?
C21 H21 0.9500 . ?
C22 C23 1.380(5) . ?
C22 H22 0.9500 . ?
C23 H23 0.9500 . ?
C24 C29 1.389(4) . ?
C24 C25 1.395(4) . ?
C25 C26 1.376(4) . ?
C25 H25 0.9500 . ?
C26 C27 1.382(4) . ?
C26 H26 0.9500 . ?
C27 C28 1.377(4) . ?
C27 H27 0.9500 . ?
C28 C29 1.391(4) . ?
C28 H28 0.9500 . ?
C29 H29 0.9500 . ?
C30 C31 1.381(4) . ?
C30 C35 1.388(4) . ?
C31 C32 1.386(4) . ?
C31 H31 0.9500 . ?
C32 C33 1.378(4) . ?
C32 H32 0.9500 . ?
C33 C34 1.368(4) . ?
C33 H33 0.9500 . ?
C34 C35 1.381(4) . ?
C34 H34 0.9500 . ?
C35 H35 0.9500 . ?
C36 C37 1.385(4) . ?
C36 C41 1.391(4) . ?
C37 C38 1.391(4) . ?
C37 H37 0.9500 . ?
C38 C39 1.376(4) . ?
C38 H38 0.9500 . ?
C39 C40 1.374(4) . ?
C39 H39 0.9500 . ?
C40 C41 1.382(4) . ?
C40 H40 0.9500 . ?
C41 H41 0.9500 . ?
C42A C43A 1.459(6) . ?
C42A H42A 0.9800 . ?
C42A H42B 0.9800 . ?
C42A H42C 0.9800 . ?
C43A C44A 1.474(6) . ?
C43A H43A 0.9900 . ?
C43A H43B 0.9900 . ?
C44A C45A 1.468(6) . ?
C44A H44A 0.9900 . ?
C44A H44B 0.9900 . ?
C45A C46A 1.453(6) . ?
C45A H45A 0.9900 . ?
C45A H45B 0.9900 . ?
C46A H46A 0.9800 . ?
C46A H46B 0.9800 . ?
C46A H46C 0.9800 . ?
C42B C43B 1.455(7) . ?
C42B H42D 0.9800 . ?
C42B H42E 0.9800 . ?
C42B H42F 0.9800 . ?
C43B C44B 1.459(7) . ?
C43B H43C 0.9900 . ?
C43B H43D 0.9900 . ?
C44B C45B 1.445(6) . ?
C44B H44C 0.9900 . ?
C44B H44D 0.9900 . ?
C45B C46B 1.453(7) . ?
C45B H45C 0.9900 . ?
C45B H45D 0.9900 . ?
C46B H46D 0.9800 . ?
C46B H46E 0.9800 . ?
C46B H46F 0.9800 . ?
